data_2108192
loop_
_publ_author_name
'Ridgway, Benjamin M.'
'Foi, Ana'
'Corr\^ea, Rodrigo S.'
'Bikiel, Damian E.'
'Ellena, Javier'
'Doctorovich, Fabio'
'Di Salvo, Florencia'

_publ_section_title
;
 Conformational and structural diversity of iridium dimethyl sulfoxide
 complexes
;
_journal_issue 6
_journal_name_full 'Acta Crystallographica Section B'
_journal_page_first 1032
_journal_page_last 1042
_journal_paper_doi 10.1107/S2052520617011490
_journal_volume 73
_journal_year 2017
_chemical_formula_moiety 'C4 H12 Cl4 Ir K O2 S2'
_chemical_formula_sum 'C4 H12 Cl4 Ir K O2 S2'
_chemical_formula_weight 529.36
_chemical_name_common 'Potassium tetrachlorobis(dimethylsulfoxide)iridate(III)'
_chemical_name_systematic 'Potassium tetrachlorobis(dimethylsulfoxide)iridate(III)'
_space_group_crystal_system monoclinic
_space_group_IT_number 14
_space_group_name_Hall '-P 2yn'
_space_group_name_H-M_alt 'P 1 21/n 1'
_symmetry_space_group_name_Hall '-P 2yn'
_symmetry_space_group_name_H-M 'P 1 21/n 1'
_atom_sites_solution_hydrogens geom
_audit_creation_method SHELXL-2016/6
_cell_angle_alpha 90
_cell_angle_beta 91.425(7)
_cell_angle_gamma 90
_cell_formula_units_Z 4
_cell_length_a 8.9902(7)
_cell_length_b 15.1990(14)
_cell_length_c 10.7569(9)
_cell_measurement_reflns_used 2542
_cell_measurement_temperature 293(2)
_cell_measurement_theta_max 28.8748
_cell_measurement_theta_min 3.5038
_cell_volume 1469.4(2)
_computing_cell_refinement
;
'Scalepack (Otwinowski & Minor 1997)'
;
_computing_data_collection
;
COLLECT (Enraf-Nonius, 1997-2004)
;
_computing_data_reduction
;
'DENZO and SCALEPACK (Otwinowski & Minor 1997)'
;
_computing_molecular_graphics
;
C.B. Hubschle, G.M. Scheldrick, and B. Dittrich
Shelxle: a Qt graphical user interface for SHELXL
J. Appl. Cryst., 44 (2011) 1281--1284
;
_computing_publication_material
;
The PyMol Molecular Graphics System, Version #, Schrodinger, LLC.
Version 1.7.2.1
;
_computing_structure_refinement 'SHELXL-2016/6 (Sheldrick, 2016)'
_computing_structure_solution 'SHELXS-86 (Sheldrick, 1986)'
_diffrn_ambient_temperature 293(2)
_diffrn_detector_area_resol_mean 16.1158
_diffrn_measured_fraction_theta_full 0.997
_diffrn_measured_fraction_theta_max 0.997
_diffrn_measurement_device_type Gemini
_diffrn_measurement_method '\w scans'
_diffrn_radiation_type MoK\a
_diffrn_radiation_wavelength 0.71073
_diffrn_reflns_av_R_equivalents 0.1328
_diffrn_reflns_av_unetI/netI 0.1296
_diffrn_reflns_Laue_measured_fraction_full 0.997
_diffrn_reflns_Laue_measured_fraction_max 0.997
_diffrn_reflns_limit_h_max 10
_diffrn_reflns_limit_h_min -10
_diffrn_reflns_limit_k_max 16
_diffrn_reflns_limit_k_min -18
_diffrn_reflns_limit_l_max 11
_diffrn_reflns_limit_l_min -12
_diffrn_reflns_number 8941
_diffrn_reflns_point_group_measured_fraction_full 0.997
_diffrn_reflns_point_group_measured_fraction_max 0.997
_diffrn_reflns_theta_full 25.000
_diffrn_reflns_theta_max 25.000
_diffrn_reflns_theta_min 3.511
_diffrn_source 'Enhance (Mo) X-ray Source'
_exptl_absorpt_coefficient_mu 10.357
_exptl_absorpt_correction_T_max 1.00000
_exptl_absorpt_correction_T_min 0.27081
_exptl_absorpt_correction_type multi-scan
_exptl_absorpt_process_details
;
CrysAlisPro, Agilent Technologies,
Version 1.171.34.49 (release 20-01-2011 CrysAlis171 .NET)
(compiled Jan 20 2011,15:58:25)
Empirical absorption correction using spherical harmonics,
 implemented in SCALE3 ABSPACK scaling algorithm.
;
_exptl_crystal_colour yellow
_exptl_crystal_density_diffrn 2.393
_exptl_crystal_description needle
_exptl_crystal_F_000 992
_exptl_crystal_recrystallization_method
;
'Crystallized from DMSO solution of title compound and 
 subjected to heating.'
;
_exptl_crystal_size_max 0.143
_exptl_crystal_size_mid 0.050
_exptl_crystal_size_min 0.050
_refine_diff_density_max 2.935
_refine_diff_density_min -2.382
_refine_diff_density_rms 0.316
_refine_ls_extinction_method none
_refine_ls_goodness_of_fit_ref 1.039
_refine_ls_hydrogen_treatment constr
_refine_ls_matrix_type full
_refine_ls_number_parameters 131
_refine_ls_number_reflns 2582
_refine_ls_number_restraints 0
_refine_ls_restrained_S_all 1.039
_refine_ls_R_factor_all 0.1127
_refine_ls_R_factor_gt 0.0720
_refine_ls_shift/su_max 0.000
_refine_ls_shift/su_mean 0.000
_refine_ls_structure_factor_coef Fsqd
_refine_ls_weighting_details 'w=1/[\s^2^(Fo^2^)+(0.0647P)^2^+13.5359P] where P=(Fo^2^+2Fc^2^)/3'
_refine_ls_weighting_scheme calc
_refine_ls_wR_factor_gt 0.1577
_refine_ls_wR_factor_ref 0.1829
_reflns_Friedel_coverage 0.000
_reflns_number_gt 1704
_reflns_number_total 2582
_reflns_threshold_expression 'I > 2\s(I)'
_cod_data_source_file lo5014sup1.cif
_cod_data_source_block 2
_cod_database_code 2108192
_shelx_shelxl_version_number 2016/6
_shelx_space_group_comment
;
The symmetry employed for this shelxl refinement is uniquely defined
by the following loop, which should always be used as a source of
symmetry information in preference to the above space-group names.
They are only intended as comments.
;
_shelx_estimated_absorpt_t_min 0.319
_shelx_estimated_absorpt_t_max 0.625

loop_
_space_group_symop_operation_xyz
'x, y, z'
'-x+1/2, y+1/2, -z+1/2'
'-x, -y, -z'
'x-1/2, -y-1/2, z-1/2'

loop_
_atom_site_label
_atom_site_type_symbol
_atom_site_fract_x
_atom_site_fract_y
_atom_site_fract_z
_atom_site_U_iso_or_equiv
_atom_site_adp_type
_atom_site_occupancy
_atom_site_site_symmetry_order
_atom_site_calc_flag
_atom_site_refinement_flags_posn
_atom_site_refinement_flags_adp
_atom_site_disorder_assembly
_atom_site_disorder_group
Ir1 Ir 0.28570(8) 0.61353(5) 0.26792(7) 0.0329(3) Uani 1 1 d . . A 1
K1 K 0.5409(6) 0.6218(3) 0.5981(5) 0.0606(14) Uani 1 1 d . . A 1
Cl1 Cl 0.2611(7) 0.4819(4) 0.1571(6) 0.0665(18) Uani 1 1 d . . A 1
Cl2 Cl 0.5394(6) 0.5752(4) 0.3036(6) 0.0607(16) Uani 1 1 d . . A 1
Cl3 Cl 0.3126(7) 0.7372(4) 0.3968(6) 0.0730(19) Uani 1 1 d . . A 1
Cl4 Cl 0.2362(7) 0.5342(5) 0.4528(5) 0.0664(18) Uani 1 1 d . . A 1
S1 S 0.3560(7) 0.6945(4) 0.1060(6) 0.0652(18) Uani 1 1 d . . A 1
S2 S 0.0420(5) 0.6467(3) 0.2359(5) 0.0411(12) Uani 1 1 d . . A 1
O1 O 0.2424(19) 0.7464(11) 0.0400(14) 0.074(5) Uani 1 1 d . . A 1
O2 O -0.0024(16) 0.7381(9) 0.2477(13) 0.056(4) Uani 1 1 d . . A 1
C1 C 0.446(5) 0.6300(19) -0.005(3) 0.138(18) Uani 1 1 d . . A 1
H1A H 0.469098 0.665600 -0.075464 0.207 Uiso 1 1 calc R U A 1
H1B H 0.382727 0.582332 -0.030471 0.207 Uiso 1 1 calc R U A 1
H1C H 0.537007 0.606749 0.031330 0.207 Uiso 1 1 calc R U A 1
C2 C 0.502(3) 0.7701(18) 0.146(3) 0.119(13) Uani 1 1 d . . A 1
H2A H 0.551910 0.787383 0.071852 0.179 Uiso 1 1 calc R U A 1
H2B H 0.571533 0.742491 0.202441 0.179 Uiso 1 1 calc R U A 1
H2C H 0.460364 0.821192 0.184435 0.179 Uiso 1 1 calc R U A 1
C3 C -0.027(3) 0.6111(14) 0.088(2) 0.068(7) Uani 1 1 d . . A 1
H3A H -0.133272 0.608586 0.087888 0.102 Uiso 1 1 calc R U A 1
H3B H 0.012380 0.553819 0.069897 0.102 Uiso 1 1 calc R U A 1
H3C H 0.004140 0.651872 0.025037 0.102 Uiso 1 1 calc R U A 1
C4 C -0.067(3) 0.5856(18) 0.340(3) 0.093(11) Uani 1 1 d . . A 1
H4A H -0.162880 0.613232 0.346780 0.140 Uiso 1 1 calc R U A 1
H4B H -0.018358 0.583620 0.419844 0.140 Uiso 1 1 calc R U A 1
H4C H -0.080478 0.526839 0.308512 0.140 Uiso 1 1 calc R U A 1

loop_
_atom_site_aniso_label
_atom_site_aniso_U_11
_atom_site_aniso_U_22
_atom_site_aniso_U_33
_atom_site_aniso_U_23
_atom_site_aniso_U_13
_atom_site_aniso_U_12
Ir1 0.0275(4) 0.0398(5) 0.0317(5) 0.0031(3) 0.0074(3) 0.0001(3)
K1 0.065(3) 0.051(3) 0.066(3) -0.002(3) 0.004(3) -0.004(3)
Cl1 0.075(4) 0.051(4) 0.073(4) -0.023(3) -0.003(3) 0.014(3)
Cl2 0.035(3) 0.073(4) 0.073(4) 0.022(3) 0.003(3) 0.008(3)
Cl3 0.063(4) 0.076(4) 0.079(5) -0.031(4) -0.012(4) -0.001(3)
Cl4 0.057(4) 0.097(5) 0.046(3) 0.030(3) 0.009(3) 0.003(3)
S1 0.057(4) 0.070(4) 0.071(4) 0.028(3) 0.041(3) 0.015(3)
S2 0.030(2) 0.051(3) 0.041(3) 0.003(2) 0.000(2) 0.004(2)
O1 0.089(13) 0.087(13) 0.047(10) 0.025(9) 0.028(9) 0.029(10)
O2 0.050(9) 0.064(10) 0.054(9) 0.004(8) 0.010(7) 0.036(8)
C1 0.21(4) 0.11(3) 0.11(3) 0.07(2) 0.12(3) 0.08(3)
C2 0.08(2) 0.08(2) 0.19(4) 0.07(2) 0.00(2) -0.046(18)
C3 0.071(18) 0.060(15) 0.072(17) 0.003(13) -0.020(14) 0.018(13)
C4 0.036(14) 0.10(2) 0.15(3) 0.06(2) 0.016(16) 0.008(14)

loop_
_atom_type_symbol
_atom_type_description
_atom_type_scat_dispersion_real
_atom_type_scat_dispersion_imag
_atom_type_scat_source
Ir Ir -1.4442 7.9887 'International Tables Vol C Tables 4.2.6.8 and 6.1.1.4'
Cl Cl 0.1484 0.1585 'International Tables Vol C Tables 4.2.6.8 and 6.1.1.4'
S S 0.1246 0.1234 'International Tables Vol C Tables 4.2.6.8 and 6.1.1.4'
O O 0.0106 0.0060 'International Tables Vol C Tables 4.2.6.8 and 6.1.1.4'
C C 0.0033 0.0016 'International Tables Vol C Tables 4.2.6.8 and 6.1.1.4'
H H 0.0000 0.0000 'International Tables Vol C Tables 4.2.6.8 and 6.1.1.4'
K K 0.2009 0.2494 'International Tables Vol C Tables 4.2.6.8 and 6.1.1.4'

loop_
_geom_angle_atom_site_label_1
_geom_angle_atom_site_label_2
_geom_angle_atom_site_label_3
_geom_angle
_geom_angle_site_symmetry_1
_geom_angle_site_symmetry_3
S1 Ir1 S2 92.9(2) . .
S1 Ir1 Cl1 95.7(3) . .
S2 Ir1 Cl1 91.9(2) . .
S1 Ir1 Cl3 89.6(3) . .
S2 Ir1 Cl3 89.8(2) . .
Cl1 Ir1 Cl3 174.4(2) . .
S1 Ir1 Cl2 88.4(2) . .
S2 Ir1 Cl2 178.52(19) . .
Cl1 Ir1 Cl2 87.2(2) . .
Cl3 Ir1 Cl2 91.0(2) . .
S1 Ir1 Cl4 173.2(2) . .
S2 Ir1 Cl4 92.27(19) . .
Cl1 Ir1 Cl4 88.6(2) . .
Cl3 Ir1 Cl4 86.0(3) . .
Cl2 Ir1 Cl4 86.5(2) . .
O2 K1 O1 70.8(4) 4_676 4_676
O2 K1 Cl4 142.7(4) 4_676 3_666
O1 K1 Cl4 94.7(4) 4_676 3_666
O2 K1 Cl2 139.1(4) 4_676 .
O1 K1 Cl2 85.7(3) 4_676 .
Cl4 K1 Cl2 69.79(18) 3_666 .
O2 K1 Cl2 119.6(4) 4_676 3_666
O1 K1 Cl2 152.1(4) 4_676 3_666
Cl4 K1 Cl2 60.92(17) 3_666 3_666
Cl2 K1 Cl2 96.92(19) . 3_666
O2 K1 Cl4 117.2(4) 4_676 .
O1 K1 Cl4 134.6(4) 4_676 .
Cl4 K1 Cl4 97.71(19) 3_666 .
Cl2 K1 Cl4 58.74(17) . .
Cl2 K1 Cl4 66.83(17) 3_666 .
O2 K1 Cl3 83.1(4) 4_676 .
O1 K1 Cl3 82.7(4) 4_676 .
Cl4 K1 Cl3 130.3(2) 3_666 .
Cl2 K1 Cl3 60.49(17) . .
Cl2 K1 Cl3 122.7(2) 3_666 .
Cl4 K1 Cl3 56.35(17) . .
O2 K1 Cl1 89.1(4) 4_676 3_666
O1 K1 Cl1 99.8(4) 4_676 3_666
Cl4 K1 Cl1 58.79(16) 3_666 3_666
Cl2 K1 Cl1 128.5(2) . 3_666
Cl2 K1 Cl1 57.14(16) 3_666 3_666
Cl4 K1 Cl1 123.9(2) . 3_666
Cl3 K1 Cl1 170.6(2) . 3_666
O2 K1 K1 160.3(4) 4_676 3_666
O1 K1 K1 127.7(4) 4_676 3_666
Cl4 K1 K1 51.16(16) 3_666 3_666
Cl2 K1 K1 48.63(15) . 3_666
Cl2 K1 K1 48.30(15) 3_666 3_666
Cl4 K1 K1 46.55(15) . 3_666
Cl3 K1 K1 92.19(19) . 3_666
Cl1 K1 K1 93.35(18) 3_666 3_666
Ir1 Cl1 K1 87.82(19) . 3_666
Ir1 Cl2 K1 94.8(2) . .
Ir1 Cl2 K1 93.3(2) . 3_666
K1 Cl2 K1 83.08(19) . 3_666
Ir1 Cl3 K1 90.8(2) . .
Ir1 Cl4 K1 95.9(2) . 3_666
Ir1 Cl4 K1 91.2(2) . .
K1 Cl4 K1 82.29(19) 3_666 .
O1 S1 C1 107.6(14) . .
O1 S1 C2 105.6(12) . .
C1 S1 C2 99.9(19) . .
O1 S1 Ir1 117.9(7) . .
C1 S1 Ir1 111.4(9) . .
C2 S1 Ir1 112.8(11) . .
O2 S2 C4 106.8(12) . .
O2 S2 C3 106.2(9) . .
C4 S2 C3 102.7(14) . .
O2 S2 Ir1 117.8(6) . .
C4 S2 Ir1 109.8(8) . .
C3 S2 Ir1 112.4(9) . .
S1 O1 K1 137.0(9) . 4_575
S2 O2 K1 131.1(8) . 4_575
S1 C1 H1A 109.5 . .
S1 C1 H1B 109.5 . .
H1A C1 H1B 109.5 . .
S1 C1 H1C 109.5 . .
H1A C1 H1C 109.5 . .
H1B C1 H1C 109.5 . .
S1 C2 H2A 109.5 . .
S1 C2 H2B 109.5 . .
H2A C2 H2B 109.5 . .
S1 C2 H2C 109.5 . .
H2A C2 H2C 109.5 . .
H2B C2 H2C 109.5 . .
S2 C3 H3A 109.5 . .
S2 C3 H3B 109.5 . .
H3A C3 H3B 109.5 . .
S2 C3 H3C 109.5 . .
H3A C3 H3C 109.5 . .
H3B C3 H3C 109.5 . .
S2 C4 H4A 109.5 . .
S2 C4 H4B 109.5 . .
H4A C4 H4B 109.5 . .
S2 C4 H4C 109.5 . .
H4A C4 H4C 109.5 . .
H4B C4 H4C 109.5 . .

loop_
_geom_bond_atom_site_label_1
_geom_bond_atom_site_label_2
_geom_bond_distance
_geom_bond_site_symmetry_2
Ir1 S1 2.236(6) .
Ir1 S2 2.266(5) .
Ir1 Cl1 2.337(6) .
Ir1 Cl3 2.344(6) .
Ir1 Cl2 2.376(5) .
Ir1 Cl4 2.377(5) .
K1 O2 2.703(15) 4_676
K1 O1 2.782(17) 4_676
K1 Cl4 3.161(8) 3_666
K1 Cl2 3.246(9) .
K1 Cl2 3.262(8) 3_666
K1 Cl4 3.392(8) .
K1 Cl3 3.428(8) .
K1 Cl1 3.515(8) 3_666
S1 O1 1.461(16) .
S1 C1 1.76(3) .
S1 C2 1.79(3) .
S2 O2 1.451(14) .
S2 C4 1.77(2) .
S2 C3 1.78(2) .
C1 H1A 0.9600 .
C1 H1B 0.9600 .
C1 H1C 0.9600 .
C2 H2A 0.9600 .
C2 H2B 0.9600 .
C2 H2C 0.9600 .
C3 H3A 0.9600 .
C3 H3B 0.9600 .
C3 H3C 0.9600 .
C4 H4A 0.9600 .
C4 H4B 0.9600 .
C4 H4C 0.9600 .

loop_
_geom_torsion_atom_site_label_1
_geom_torsion_atom_site_label_2
_geom_torsion_atom_site_label_3
_geom_torsion_atom_site_label_4
_geom_torsion
_geom_torsion_site_symmetry_4
C1 S1 O1 K1 -175.0(17) 4_575
C2 S1 O1 K1 -69.0(19) 4_575
Ir1 S1 O1 K1 58.0(17) 4_575
C4 S2 O2 K1 -163.0(13) 4_575
C3 S2 O2 K1 -53.9(14) 4_575
Ir1 S2 O2 K1 73.1(11) 4_575

_cod_database_fobs_code 2108192
